data_7002555
loop_
_publ_author_name
'Yang, Xiao-Hong'
'Wang, Zheng'
'Sun, Xiu-Li'
'Tang, Yong'

_publ_section_title
;
 Synthesis, characterization, and catalytic behaviours of
 \b-carbonylenamine-derived [O&#x2212;NS]TiCl3 complexes in ethylene
 homo- and copolymerization
;
_journal_issue 41
_journal_name_full 'Dalton Transactions'
_journal_page_first 8945
_journal_page_last 8954
_journal_paper_doi 10.1039/b910868h
_journal_year 2009
_chemical_formula_sum 'C24 H23 N O S'
_chemical_formula_weight 373.49
_chemical_name_systematic
;
?
;
_space_group_IT_number 14
_symmetry_cell_setting monoclinic
_symmetry_space_group_name_Hall '-P 2ybc'
_symmetry_space_group_name_H-M 'P 1 21/c 1'
_atom_sites_solution_hydrogens geom
_atom_sites_solution_primary direct
_atom_sites_solution_secondary difmap
_audit_creation_method SHELXL-97
_cell_angle_alpha 90.00
_cell_angle_beta 106.432(2)
_cell_angle_gamma 90.00
_cell_formula_units_Z 8
_cell_length_a 21.6646(19)
_cell_length_b 8.0100(7)
_cell_length_c 24.360(2)
_cell_measurement_reflns_used 1860
_cell_measurement_temperature 293(2)
_cell_measurement_theta_max 38.491
_cell_measurement_theta_min 4.449
_cell_volume 4054.6(6)
_computing_cell_refinement 'Bruker SMART'
_computing_data_collection 'Bruker SMART'
_computing_data_reduction 'Bruker SHELXTL'
_computing_molecular_graphics 'Bruker SHELXTL'
_computing_publication_material 'Bruker SHELXTL'
_computing_structure_refinement 'SHELXL-97 (Sheldrick, 1997)'
_computing_structure_solution 'SHELXS-97 (Sheldrick, 1990)'
_diffrn_ambient_temperature 293(2)
_diffrn_measured_fraction_theta_full 0.980
_diffrn_measured_fraction_theta_max 0.980
_diffrn_measurement_device_type 'CCD area detector'
_diffrn_measurement_method 'phi and omega scans'
_diffrn_radiation_monochromator graphite
_diffrn_radiation_source 'fine-focus sealed tube'
_diffrn_radiation_type MoK\a
_diffrn_radiation_wavelength 0.71073
_diffrn_reflns_av_R_equivalents 0.1314
_diffrn_reflns_av_sigmaI/netI 0.1843
_diffrn_reflns_limit_h_max 28
_diffrn_reflns_limit_h_min -25
_diffrn_reflns_limit_k_max 9
_diffrn_reflns_limit_k_min -10
_diffrn_reflns_limit_l_max 31
_diffrn_reflns_limit_l_min -30
_diffrn_reflns_number 23753
_diffrn_reflns_theta_full 27.50
_diffrn_reflns_theta_max 27.50
_diffrn_reflns_theta_min 1.74
_exptl_absorpt_coefficient_mu 0.173
_exptl_absorpt_correction_T_max 1.00000
_exptl_absorpt_correction_T_min 0.56879
_exptl_absorpt_correction_type empirical
_exptl_crystal_colour yellow
_exptl_crystal_density_diffrn 1.224
_exptl_crystal_density_method 'not measured'
_exptl_crystal_F_000 1584
_exptl_crystal_size_max 0.369
_exptl_crystal_size_mid 0.278
_exptl_crystal_size_min 0.125
_refine_diff_density_max 0.192
_refine_diff_density_min -0.196
_refine_diff_density_rms 0.054
_refine_ls_extinction_method none
_refine_ls_goodness_of_fit_ref 0.881
_refine_ls_hydrogen_treatment mixed
_refine_ls_matrix_type full
_refine_ls_number_parameters 509
_refine_ls_number_reflns 9119
_refine_ls_number_restraints 2
_refine_ls_restrained_S_all 0.881
_refine_ls_R_factor_all 0.1590
_refine_ls_R_factor_gt 0.0654
_refine_ls_shift/su_max 0.001
_refine_ls_shift/su_mean 0.000
_refine_ls_structure_factor_coef Fsqd
_refine_ls_weighting_details 'calc w=1/[\s^2^(Fo^2^)+(0.0553P)^2^+0.0000P] where P=(Fo^2^+2Fc^2^)/3'
_refine_ls_weighting_scheme calc
_refine_ls_wR_factor_gt 0.1749
_refine_ls_wR_factor_ref 0.1931
_reflns_number_gt 3129
_reflns_number_total 9119
_reflns_threshold_expression >2sigma(I)
_cod_data_source_file b910868h.txt
_cod_data_source_block cd26113
_cod_depositor_comments
;
The following automatic conversions were performed:
'_symmetry_cell_setting' value 'Monoclinic' changed to 'monoclinic'
according to '/home/saulius/struct/CIF-dictionaries/cif_core.dic'
dictionary named 'cif_core.dic' version 2.4.1 from 2010-06-29.

Automatic conversion script
Id: cif_fix_enum 1527 2010-12-29 10:47:43Z saulius 
;
_cod_original_sg_symbol_H-M P2(1)/c
_cod_database_code 7002555

loop_
_symmetry_equiv_pos_as_xyz
'x, y, z'
'-x, y+1/2, -z+1/2'
'-x, -y, -z'
'x, -y-1/2, z-1/2'

loop_
_atom_site_label
_atom_site_type_symbol
_atom_site_fract_x
_atom_site_fract_y
_atom_site_fract_z
_atom_site_U_iso_or_equiv
_atom_site_adp_type
_atom_site_occupancy
_atom_site_symmetry_multiplicity
_atom_site_calc_flag
_atom_site_refinement_flags
_atom_site_disorder_assembly
_atom_site_disorder_group
S1 S 0.19156(5) 0.12519(16) 0.08425(5) 0.0777(4) Uani 1 1 d . . .
S2 S 0.30647(5) 0.31690(14) 0.40787(5) 0.0692(4) Uani 1 1 d . . .
O1 O 0.30205(13) 0.4582(4) 0.15826(12) 0.0738(8) Uani 1 1 d . . .
O2 O 0.18268(13) -0.0232(4) 0.32921(12) 0.0771(9) Uani 1 1 d . . .
N1 N 0.18439(17) 0.3902(4) 0.16113(15) 0.0584(9) Uani 1 1 d D . .
N2 N 0.30263(17) 0.0433(4) 0.32886(15) 0.0570(9) Uani 1 1 d D . .
C1 C 0.11875(17) 0.2184(5) 0.08698(17) 0.0547(10) Uani 1 1 d . . .
C2 C 0.0587(2) 0.1731(5) 0.05139(18) 0.0720(12) Uani 1 1 d . . .
H2 H 0.0557 0.0915 0.0236 0.086 Uiso 1 1 calc R . .
C3 C 0.0037(2) 0.2488(6) 0.0571(2) 0.0822(14) Uani 1 1 d . . .
H3 H -0.0364 0.2150 0.0343 0.099 Uiso 1 1 calc R . .
C4 C 0.0081(2) 0.3714(7) 0.0957(2) 0.0914(16) Uani 1 1 d . . .
H4 H -0.0290 0.4249 0.0984 0.110 Uiso 1 1 calc R . .
C5 C 0.0669(2) 0.4191(6) 0.1314(2) 0.0812(14) Uani 1 1 d . . .
H5 H 0.0692 0.5031 0.1583 0.097 Uiso 1 1 calc R . .
C6 C 0.12224(18) 0.3419(5) 0.12719(17) 0.0550(10) Uani 1 1 d . . .
C7 C 0.2059(2) 0.4250(5) 0.21763(18) 0.0564(11) Uani 1 1 d . . .
C8 C 0.2683(2) 0.4711(5) 0.2413(2) 0.0584(11) Uani 1 1 d . . .
C9 C 0.31507(19) 0.4867(4) 0.21093(18) 0.0550(10) Uani 1 1 d . . .
C10 C 0.38156(19) 0.5393(4) 0.24141(17) 0.0516(10) Uani 1 1 d . . .
C11 C 0.4093(2) 0.5195(5) 0.29956(19) 0.0660(12) Uani 1 1 d . . .
H11 H 0.3854 0.4694 0.3213 0.079 Uiso 1 1 calc R . .
C12 C 0.4710(2) 0.5715(6) 0.3262(2) 0.0789(14) Uani 1 1 d . . .
H12 H 0.4882 0.5570 0.3655 0.095 Uiso 1 1 calc R . .
C13 C 0.5068(2) 0.6443(6) 0.2950(2) 0.0809(14) Uani 1 1 d . . .
H13 H 0.5487 0.6789 0.3127 0.097 Uiso 1 1 calc R . .
C14 C 0.4801(2) 0.6663(6) 0.2365(2) 0.0815(14) Uani 1 1 d . . .
H14 H 0.5040 0.7177 0.2149 0.098 Uiso 1 1 calc R . .
C15 C 0.4193(2) 0.6131(5) 0.21054(19) 0.0672(12) Uani 1 1 d . . .
H15 H 0.4025 0.6264 0.1712 0.081 Uiso 1 1 calc R . .
C16 C 0.16149(19) 0.4040(5) 0.25467(17) 0.0753(13) Uani 1 1 d . . .
H16A H 0.1379 0.5056 0.2545 0.113 Uiso 1 1 calc R . .
H16B H 0.1863 0.3786 0.2931 0.113 Uiso 1 1 calc R . .
H16C H 0.1320 0.3145 0.2400 0.113 Uiso 1 1 calc R . .
C17 C 0.17356(17) 0.0150(5) 0.01882(17) 0.0533(10) Uani 1 1 d . . .
C18 C 0.16153(17) 0.0977(5) -0.03320(19) 0.0592(11) Uani 1 1 d . . .
C19 C 0.1573(2) 0.0074(9) -0.0820(2) 0.0932(17) Uani 1 1 d . . .
H19 H 0.1485 0.0609 -0.1172 0.112 Uiso 1 1 calc R . .
C20 C 0.1661(2) -0.1628(10) -0.0784(3) 0.115(3) Uani 1 1 d . . .
H20 H 0.1642 -0.2236 -0.1114 0.138 Uiso 1 1 calc R . .
C21 C 0.1774(3) -0.2416(7) -0.0285(4) 0.104(2) Uani 1 1 d . . .
H21 H 0.1830 -0.3568 -0.0275 0.125 Uiso 1 1 calc R . .
C22 C 0.1810(2) -0.1594(6) 0.0217(2) 0.0795(14) Uani 1 1 d . . .
C23 C 0.1532(2) 0.2859(6) -0.0368(2) 0.0947(16) Uani 1 1 d . . .
H23A H 0.1619 0.3260 -0.0710 0.142 Uiso 1 1 calc R . .
H23B H 0.1825 0.3368 -0.0040 0.142 Uiso 1 1 calc R . .
H23C H 0.1098 0.3139 -0.0378 0.142 Uiso 1 1 calc R . .
C24 C 0.1934(3) -0.2555(6) 0.0764(3) 0.135(2) Uani 1 1 d . . .
H24A H 0.2250 -0.1983 0.1060 0.202 Uiso 1 1 calc R . .
H24B H 0.2089 -0.3650 0.0712 0.202 Uiso 1 1 calc R . .
H24C H 0.1541 -0.2650 0.0871 0.202 Uiso 1 1 calc R . .
C25 C 0.37443(18) 0.2000(5) 0.40513(17) 0.0548(10) Uani 1 1 d . . .
C26 C 0.4356(2) 0.2300(5) 0.44098(19) 0.0716(12) Uani 1 1 d . . .
H26 H 0.4421 0.3136 0.4685 0.086 Uiso 1 1 calc R . .
C27 C 0.4872(2) 0.1339(7) 0.4355(2) 0.0915(16) Uani 1 1 d . . .
H27 H 0.5284 0.1537 0.4593 0.110 Uiso 1 1 calc R . .
C28 C 0.4771(2) 0.0088(7) 0.3944(2) 0.0868(15) Uani 1 1 d . . .
H28 H 0.5116 -0.0556 0.3909 0.104 Uiso 1 1 calc R . .
C29 C 0.4172(2) -0.0196(5) 0.35930(18) 0.0669(12) Uani 1 1 d . . .
H29 H 0.4108 -0.1042 0.3321 0.080 Uiso 1 1 calc R . .
C30 C 0.36547(19) 0.0760(5) 0.36342(17) 0.0539(10) Uani 1 1 d . . .
C31 C 0.2807(2) 0.0148(4) 0.27211(18) 0.0547(10) Uani 1 1 d . . .
C32 C 0.2175(2) -0.0288(5) 0.2468(2) 0.0577(11) Uani 1 1 d . . .
C33 C 0.1706(2) -0.0487(5) 0.27650(18) 0.0571(11) Uani 1 1 d . . .
C34 C 0.10519(19) -0.1104(5) 0.24509(19) 0.0578(11) Uani 1 1 d . . .
C35 C 0.0786(2) -0.0919(5) 0.18672(19) 0.0685(12) Uani 1 1 d . . .
H35 H 0.1022 -0.0386 0.1654 0.082 Uiso 1 1 calc R . .
C36 C 0.0179(2) -0.1508(6) 0.1595(2) 0.0818(14) Uani 1 1 d . . .
H36 H 0.0007 -0.1364 0.1203 0.098 Uiso 1 1 calc R . .
C37 C -0.0175(2) -0.2318(6) 0.1910(2) 0.0827(14) Uani 1 1 d . . .
H37 H -0.0579 -0.2753 0.1727 0.099 Uiso 1 1 calc R . .
C38 C 0.0070(2) -0.2473(6) 0.2484(2) 0.0805(14) Uani 1 1 d . . .
H38 H -0.0169 -0.2999 0.2697 0.097 Uiso 1 1 calc R . .
C39 C 0.0675(2) -0.1850(5) 0.2755(2) 0.0739(13) Uani 1 1 d . . .
H39 H 0.0833 -0.1936 0.3151 0.089 Uiso 1 1 calc R . .
C40 C 0.32673(19) 0.0334(5) 0.23656(17) 0.0722(12) Uani 1 1 d . . .
H40A H 0.3569 0.1208 0.2522 0.108 Uiso 1 1 calc R . .
H40B H 0.3032 0.0609 0.1979 0.108 Uiso 1 1 calc R . .
H40C H 0.3495 -0.0696 0.2369 0.108 Uiso 1 1 calc R . .
C42 C 0.33967(19) 0.5739(5) 0.48451(19) 0.0604(11) Uani 1 1 d . . .
C43 C 0.35215(19) 0.6381(5) 0.5393(2) 0.0688(12) Uani 1 1 d . . .
H43 H 0.3576 0.7527 0.5447 0.083 Uiso 1 1 calc R . .
C44 C 0.3566(2) 0.5374(6) 0.58565(19) 0.0693(12) Uani 1 1 d . . .
H44 H 0.3653 0.5842 0.6220 0.083 Uiso 1 1 calc R . .
C45 C 0.34845(18) 0.3685(5) 0.57894(18) 0.0615(11) Uani 1 1 d . . .
H45 H 0.3519 0.3008 0.6107 0.074 Uiso 1 1 calc R . .
C46 C 0.33510(17) 0.2989(5) 0.52507(17) 0.0531(10) Uani 1 1 d . . .
C41 C 0.33075(17) 0.4019(5) 0.47839(16) 0.0500(10) Uani 1 1 d . . .
C47 C 0.3370(2) 0.6887(5) 0.4336(2) 0.0939(16) Uani 1 1 d . . .
H47A H 0.3516 0.7982 0.4474 0.141 Uiso 1 1 calc R . .
H47B H 0.2935 0.6952 0.4095 0.141 Uiso 1 1 calc R . .
H47C H 0.3642 0.6447 0.4121 0.141 Uiso 1 1 calc R . .
C48 C 0.3276(2) 0.1108(4) 0.52021(19) 0.0756(13) Uani 1 1 d . . .
H48A H 0.3642 0.0635 0.5110 0.113 Uiso 1 1 calc R . .
H48B H 0.2892 0.0837 0.4906 0.113 Uiso 1 1 calc R . .
H48C H 0.3249 0.0659 0.5560 0.113 Uiso 1 1 calc R . .
H1 H 0.2129(19) 0.404(6) 0.144(2) 0.12(2) Uiso 1 1 d D . .
H2A H 0.2729(13) 0.046(4) 0.3443(14) 0.050(12) Uiso 1 1 d D . .
H8 H 0.2799(16) 0.490(4) 0.2793(14) 0.052(11) Uiso 1 1 d . . .
H32 H 0.2060(13) -0.045(3) 0.2072(13) 0.032(9) Uiso 1 1 d . . .

loop_
_atom_site_aniso_label
_atom_site_aniso_U_11
_atom_site_aniso_U_22
_atom_site_aniso_U_33
_atom_site_aniso_U_23
_atom_site_aniso_U_13
_atom_site_aniso_U_12
S1 0.0532(7) 0.1171(10) 0.0583(8) -0.0251(7) 0.0083(5) 0.0210(7)
S2 0.0608(7) 0.0876(8) 0.0555(7) -0.0099(6) 0.0102(6) 0.0155(6)
O1 0.0628(19) 0.111(2) 0.0504(19) -0.0041(17) 0.0202(15) -0.0100(16)
O2 0.072(2) 0.108(2) 0.057(2) 0.0006(18) 0.0277(17) -0.0158(17)
N1 0.051(2) 0.075(2) 0.053(2) -0.0063(19) 0.0201(19) -0.0028(19)
N2 0.053(2) 0.073(2) 0.051(2) -0.0020(19) 0.025(2) -0.0042(19)
C1 0.041(2) 0.068(3) 0.057(3) -0.005(2) 0.017(2) 0.002(2)
C2 0.059(3) 0.096(3) 0.061(3) -0.019(3) 0.018(2) -0.003(3)
C3 0.039(3) 0.116(4) 0.090(4) -0.020(3) 0.015(2) 0.000(3)
C4 0.049(3) 0.129(4) 0.100(4) -0.017(4) 0.027(3) 0.019(3)
C5 0.066(3) 0.094(4) 0.086(4) -0.020(3) 0.026(3) 0.016(3)
C6 0.048(3) 0.066(3) 0.055(3) -0.003(2) 0.020(2) -0.001(2)
C7 0.061(3) 0.057(3) 0.056(3) -0.002(2) 0.024(2) 0.003(2)
C8 0.057(3) 0.063(3) 0.057(3) -0.013(2) 0.019(2) -0.001(2)
C9 0.063(3) 0.050(2) 0.059(3) 0.000(2) 0.028(2) -0.002(2)
C10 0.057(3) 0.043(2) 0.056(3) -0.004(2) 0.018(2) 0.003(2)
C11 0.066(3) 0.067(3) 0.068(3) -0.006(3) 0.025(3) -0.001(2)
C12 0.062(3) 0.095(4) 0.075(3) -0.012(3) 0.011(3) 0.009(3)
C13 0.055(3) 0.085(3) 0.098(4) -0.017(3) 0.015(3) -0.001(3)
C14 0.056(3) 0.081(3) 0.113(5) 0.008(3) 0.032(3) -0.008(3)
C15 0.062(3) 0.069(3) 0.073(3) 0.007(2) 0.023(3) -0.001(2)
C16 0.063(3) 0.112(4) 0.058(3) -0.003(3) 0.028(2) 0.004(3)
C17 0.045(2) 0.059(3) 0.057(3) -0.008(2) 0.017(2) 0.003(2)
C18 0.047(2) 0.070(3) 0.059(3) -0.004(3) 0.012(2) -0.006(2)
C19 0.059(3) 0.168(6) 0.051(3) -0.018(4) 0.015(2) 0.011(3)
C20 0.057(3) 0.143(7) 0.134(6) -0.094(5) 0.009(4) -0.003(4)
C21 0.068(4) 0.065(4) 0.178(7) -0.040(5) 0.035(5) 0.000(3)
C22 0.062(3) 0.063(3) 0.119(5) -0.006(3) 0.034(3) 0.003(2)
C23 0.083(4) 0.094(4) 0.104(4) 0.029(3) 0.021(3) 0.005(3)
C24 0.135(5) 0.094(4) 0.189(7) 0.069(4) 0.067(5) 0.026(4)
C25 0.051(3) 0.065(3) 0.054(3) 0.004(2) 0.024(2) 0.003(2)
C26 0.059(3) 0.088(3) 0.068(3) -0.010(3) 0.018(2) -0.005(3)
C27 0.045(3) 0.147(5) 0.082(4) -0.001(4) 0.016(3) 0.000(3)
C28 0.066(4) 0.113(4) 0.087(4) 0.005(3) 0.030(3) 0.026(3)
C29 0.061(3) 0.070(3) 0.070(3) -0.002(2) 0.019(3) 0.012(2)
C30 0.050(3) 0.063(3) 0.053(3) 0.005(2) 0.022(2) -0.002(2)
C31 0.069(3) 0.044(2) 0.058(3) -0.001(2) 0.028(2) 0.001(2)
C32 0.062(3) 0.064(3) 0.050(3) -0.005(2) 0.021(2) -0.007(2)
C33 0.067(3) 0.056(2) 0.051(3) 0.002(2) 0.021(2) -0.003(2)
C34 0.058(3) 0.052(2) 0.067(3) 0.006(2) 0.024(2) 0.004(2)
C35 0.068(3) 0.076(3) 0.059(3) -0.002(3) 0.015(2) -0.008(3)
C36 0.073(3) 0.093(4) 0.073(3) -0.003(3) 0.011(3) -0.006(3)
C37 0.065(3) 0.077(3) 0.096(4) -0.004(3) 0.008(3) 0.002(3)
C38 0.057(3) 0.085(3) 0.102(4) 0.017(3) 0.025(3) 0.000(3)
C39 0.054(3) 0.089(3) 0.080(3) 0.022(3) 0.021(3) 0.005(3)
C40 0.070(3) 0.098(3) 0.057(3) 0.001(2) 0.033(2) 0.003(2)
C42 0.060(3) 0.062(3) 0.065(3) 0.008(2) 0.028(2) 0.001(2)
C43 0.075(3) 0.055(3) 0.087(4) -0.013(3) 0.038(3) -0.012(2)
C44 0.072(3) 0.081(3) 0.057(3) -0.013(3) 0.023(2) -0.012(3)
C45 0.057(3) 0.071(3) 0.055(3) 0.000(2) 0.014(2) -0.006(2)
C46 0.044(2) 0.057(3) 0.056(3) -0.002(2) 0.012(2) -0.0048(19)
C41 0.052(2) 0.055(3) 0.045(2) -0.004(2) 0.0169(19) -0.0023(19)
C47 0.128(4) 0.075(3) 0.095(4) 0.008(3) 0.058(3) -0.012(3)
C48 0.080(3) 0.053(3) 0.091(4) 0.004(2) 0.020(3) -0.002(2)

loop_
_atom_type_symbol
_atom_type_description
_atom_type_scat_dispersion_real
_atom_type_scat_dispersion_imag
_atom_type_scat_source
C C 0.0033 0.0016 'International Tables Vol C Tables 4.2.6.8 and 6.1.1.4'
H H 0.0000 0.0000 'International Tables Vol C Tables 4.2.6.8 and 6.1.1.4'
N N 0.0061 0.0033 'International Tables Vol C Tables 4.2.6.8 and 6.1.1.4'
O O 0.0106 0.0060 'International Tables Vol C Tables 4.2.6.8 and 6.1.1.4'
S S 0.1246 0.1234 'International Tables Vol C Tables 4.2.6.8 and 6.1.1.4'

loop_
_geom_angle_atom_site_label_1
_geom_angle_atom_site_label_2
_geom_angle_atom_site_label_3
_geom_angle
_geom_angle_site_symmetry_1
_geom_angle_site_symmetry_3
_geom_angle_publ_flag
C1 S1 C17 105.91(19) . . ?
C25 S2 C41 102.56(19) . . ?
C7 N1 C6 130.2(4) . . ?
C7 N1 H1 113(4) . . ?
C6 N1 H1 117(4) . . ?
C31 N2 C30 130.2(3) . . ?
C31 N2 H2A 112(3) . . ?
C30 N2 H2A 118(3) . . ?
C6 C1 C2 118.9(4) . . ?
C6 C1 S1 117.4(3) . . ?
C2 C1 S1 123.7(3) . . ?
C3 C2 C1 120.3(4) . . ?
C3 C2 H2 119.9 . . ?
C1 C2 H2 119.9 . . ?
C4 C3 C2 120.0(4) . . ?
C4 C3 H3 120.0 . . ?
C2 C3 H3 120.0 . . ?
C3 C4 C5 121.0(4) . . ?
C3 C4 H4 119.5 . . ?
C5 C4 H4 119.5 . . ?
C4 C5 C6 119.8(4) . . ?
C4 C5 H5 120.1 . . ?
C6 C5 H5 120.1 . . ?
C1 C6 C5 120.1(4) . . ?
C1 C6 N1 117.5(3) . . ?
C5 C6 N1 122.4(4) . . ?
N1 C7 C8 120.1(4) . . ?
N1 C7 C16 119.6(4) . . ?
C8 C7 C16 120.2(4) . . ?
C7 C8 C9 124.9(4) . . ?
C7 C8 H8 116(2) . . ?
C9 C8 H8 119(2) . . ?
O1 C9 C8 122.0(4) . . ?
O1 C9 C10 118.0(3) . . ?
C8 C9 C10 120.0(4) . . ?
C11 C10 C15 116.9(4) . . ?
C11 C10 C9 124.0(4) . . ?
C15 C10 C9 119.1(4) . . ?
C12 C11 C10 122.1(4) . . ?
C12 C11 H11 118.9 . . ?
C10 C11 H11 118.9 . . ?
C13 C12 C11 119.8(5) . . ?
C13 C12 H12 120.1 . . ?
C11 C12 H12 120.1 . . ?
C12 C13 C14 119.3(5) . . ?
C12 C13 H13 120.4 . . ?
C14 C13 H13 120.4 . . ?
C15 C14 C13 120.3(4) . . ?
C15 C14 H14 119.9 . . ?
C13 C14 H14 119.9 . . ?
C14 C15 C10 121.6(4) . . ?
C14 C15 H15 119.2 . . ?
C10 C15 H15 119.2 . . ?
C7 C16 H16A 109.5 . . ?
C7 C16 H16B 109.5 . . ?
H16A C16 H16B 109.5 . . ?
C7 C16 H16C 109.5 . . ?
H16A C16 H16C 109.5 . . ?
H16B C16 H16C 109.5 . . ?
C18 C17 C22 120.5(4) . . ?
C18 C17 S1 121.5(3) . . ?
C22 C17 S1 117.3(4) . . ?
C19 C18 C17 119.3(4) . . ?
C19 C18 C23 119.7(5) . . ?
C17 C18 C23 121.0(4) . . ?
C18 C19 C20 119.6(5) . . ?
C18 C19 H19 120.2 . . ?
C20 C19 H19 120.2 . . ?
C21 C20 C19 120.9(6) . . ?
C21 C20 H20 119.6 . . ?
C19 C20 H20 119.6 . . ?
C20 C21 C22 122.4(6) . . ?
C20 C21 H21 118.8 . . ?
C22 C21 H21 118.8 . . ?
C21 C22 C17 117.2(5) . . ?
C21 C22 C24 119.8(5) . . ?
C17 C22 C24 123.0(5) . . ?
C18 C23 H23A 109.5 . . ?
C18 C23 H23B 109.5 . . ?
H23A C23 H23B 109.5 . . ?
C18 C23 H23C 109.5 . . ?
H23A C23 H23C 109.5 . . ?
H23B C23 H23C 109.5 . . ?
C22 C24 H24A 109.5 . . ?
C22 C24 H24B 109.5 . . ?
H24A C24 H24B 109.5 . . ?
C22 C24 H24C 109.5 . . ?
H24A C24 H24C 109.5 . . ?
H24B C24 H24C 109.5 . . ?
C26 C25 C30 119.6(4) . . ?
C26 C25 S2 122.9(3) . . ?
C30 C25 S2 117.4(3) . . ?
C25 C26 C27 119.5(4) . . ?
C25 C26 H26 120.2 . . ?
C27 C26 H26 120.2 . . ?
C28 C27 C26 120.0(4) . . ?
C28 C27 H27 120.0 . . ?
C26 C27 H27 120.0 . . ?
C29 C28 C27 120.1(4) . . ?
C29 C28 H28 119.9 . . ?
C27 C28 H28 119.9 . . ?
C28 C29 C30 120.8(4) . . ?
C28 C29 H29 119.6 . . ?
C30 C29 H29 119.6 . . ?
C29 C30 C25 119.8(4) . . ?
C29 C30 N2 121.4(4) . . ?
C25 C30 N2 118.7(3) . . ?
N2 C31 C32 121.3(4) . . ?
N2 C31 C40 118.4(4) . . ?
C32 C31 C40 120.3(4) . . ?
C31 C32 C33 124.6(4) . . ?
C31 C32 H32 116.0(18) . . ?
C33 C32 H32 119.5(18) . . ?
O2 C33 C32 122.3(4) . . ?
O2 C33 C34 118.2(4) . . ?
C32 C33 C34 119.5(4) . . ?
C35 C34 C39 117.4(4) . . ?
C35 C34 C33 123.4(4) . . ?
C39 C34 C33 119.1(4) . . ?
C36 C35 C34 121.4(4) . . ?
C36 C35 H35 119.3 . . ?
C34 C35 H35 119.3 . . ?
C35 C36 C37 119.7(5) . . ?
C35 C36 H36 120.2 . . ?
C37 C36 H36 120.2 . . ?
C38 C37 C36 119.8(5) . . ?
C38 C37 H37 120.1 . . ?
C36 C37 H37 120.1 . . ?
C37 C38 C39 120.1(4) . . ?
C37 C38 H38 120.0 . . ?
C39 C38 H38 120.0 . . ?
C38 C39 C34 121.5(5) . . ?
C38 C39 H39 119.2 . . ?
C34 C39 H39 119.2 . . ?
C31 C40 H40A 109.5 . . ?
C31 C40 H40B 109.5 . . ?
H40A C40 H40B 109.5 . . ?
C31 C40 H40C 109.5 . . ?
H40A C40 H40C 109.5 . . ?
H40B C40 H40C 109.5 . . ?
C43 C42 C41 117.0(4) . . ?
C43 C42 C47 120.6(4) . . ?
C41 C42 C47 122.3(4) . . ?
C44 C43 C42 121.7(4) . . ?
C44 C43 H43 119.1 . . ?
C42 C43 H43 119.1 . . ?
C45 C44 C43 120.5(4) . . ?
C45 C44 H44 119.8 . . ?
C43 C44 H44 119.8 . . ?
C44 C45 C46 119.9(4) . . ?
C44 C45 H45 120.0 . . ?
C46 C45 H45 120.0 . . ?
C45 C46 C41 119.2(4) . . ?
C45 C46 C48 117.7(4) . . ?
C41 C46 C48 123.1(4) . . ?
C46 C41 C42 121.7(4) . . ?
C46 C41 S2 119.7(3) . . ?
C42 C41 S2 118.3(3) . . ?
C42 C47 H47A 109.5 . . ?
C42 C47 H47B 109.5 . . ?
H47A C47 H47B 109.5 . . ?
C42 C47 H47C 109.5 . . ?
H47A C47 H47C 109.5 . . ?
H47B C47 H47C 109.5 . . ?
C46 C48 H48A 109.5 . . ?
C46 C48 H48B 109.5 . . ?
H48A C48 H48B 109.5 . . ?
C46 C48 H48C 109.5 . . ?
H48A C48 H48C 109.5 . . ?
H48B C48 H48C 109.5 . . ?

loop_
_geom_bond_atom_site_label_1
_geom_bond_atom_site_label_2
_geom_bond_distance
_geom_bond_site_symmetry_2
_geom_bond_publ_flag
S1 C1 1.763(4) . ?
S1 C17 1.766(4) . ?
S2 C25 1.762(4) . ?
S2 C41 1.783(4) . ?
O1 C9 1.254(4) . ?
O2 C33 1.253(4) . ?
N1 C7 1.351(5) . ?
N1 C6 1.420(5) . ?
N1 H1 0.844(19) . ?
N2 C31 1.348(5) . ?
N2 C30 1.408(5) . ?
N2 H2A 0.831(17) . ?
C1 C6 1.379(5) . ?
C1 C2 1.391(5) . ?
C2 C3 1.380(5) . ?
C2 H2 0.9300 . ?
C3 C4 1.344(6) . ?
C3 H3 0.9300 . ?
C4 C5 1.377(6) . ?
C4 H4 0.9300 . ?
C5 C6 1.379(5) . ?
C5 H5 0.9300 . ?
C7 C8 1.362(5) . ?
C7 C16 1.503(5) . ?
C8 C9 1.419(5) . ?
C8 H8 0.90(3) . ?
C9 C10 1.483(5) . ?
C10 C11 1.382(5) . ?
C10 C15 1.389(5) . ?
C11 C12 1.375(6) . ?
C11 H11 0.9300 . ?
C12 C13 1.363(6) . ?
C12 H12 0.9300 . ?
C13 C14 1.391(6) . ?
C13 H13 0.9300 . ?
C14 C15 1.359(5) . ?
C14 H14 0.9300 . ?
C15 H15 0.9300 . ?
C16 H16A 0.9600 . ?
C16 H16B 0.9600 . ?
C16 H16C 0.9600 . ?
C17 C18 1.388(5) . ?
C17 C22 1.406(6) . ?
C18 C19 1.372(6) . ?
C18 C23 1.518(5) . ?
C19 C20 1.376(7) . ?
C19 H19 0.9300 . ?
C20 C21 1.332(7) . ?
C20 H20 0.9300 . ?
C21 C22 1.369(7) . ?
C21 H21 0.9300 . ?
C22 C24 1.497(7) . ?
C23 H23A 0.9600 . ?
C23 H23B 0.9600 . ?
C23 H23C 0.9600 . ?
C24 H24A 0.9600 . ?
C24 H24B 0.9600 . ?
C24 H24C 0.9600 . ?
C25 C26 1.386(5) . ?
C25 C30 1.395(5) . ?
C26 C27 1.395(5) . ?
C26 H26 0.9300 . ?
C27 C28 1.389(6) . ?
C27 H27 0.9300 . ?
C28 C29 1.356(6) . ?
C28 H28 0.9300 . ?
C29 C30 1.384(5) . ?
C29 H29 0.9300 . ?
C31 C32 1.377(5) . ?
C31 C40 1.502(5) . ?
C32 C33 1.413(5) . ?
C32 H32 0.94(3) . ?
C33 C34 1.491(5) . ?
C34 C35 1.383(5) . ?
C34 C39 1.384(5) . ?
C35 C36 1.378(5) . ?
C35 H35 0.9300 . ?
C36 C37 1.389(6) . ?
C36 H36 0.9300 . ?
C37 C38 1.354(6) . ?
C37 H37 0.9300 . ?
C38 C39 1.384(5) . ?
C38 H38 0.9300 . ?
C39 H39 0.9300 . ?
C40 H40A 0.9600 . ?
C40 H40B 0.9600 . ?
C40 H40C 0.9600 . ?
C42 C43 1.383(5) . ?
C42 C41 1.393(5) . ?
C42 C47 1.531(5) . ?
C43 C44 1.369(5) . ?
C43 H43 0.9300 . ?
C44 C45 1.368(5) . ?
C44 H44 0.9300 . ?
C45 C46 1.379(5) . ?
C45 H45 0.9300 . ?
C46 C41 1.386(5) . ?
C46 C48 1.517(5) . ?
C47 H47A 0.9600 . ?
C47 H47B 0.9600 . ?
C47 H47C 0.9600 . ?
C48 H48A 0.9600 . ?
C48 H48B 0.9600 . ?
C48 H48C 0.9600 . ?

loop_
_geom_hbond_atom_site_label_D
_geom_hbond_atom_site_label_H
_geom_hbond_atom_site_label_A
_geom_hbond_distance_DH
_geom_hbond_distance_HA
_geom_hbond_distance_DA
_geom_hbond_angle_DHA
_geom_hbond_site_symmetry_A
N1 H1 O1 0.844(19) 1.91(4) 2.627(4) 141(5) .
N2 H2A O2 0.831(17) 1.96(3) 2.655(4) 140(3) .

loop_
_geom_torsion_atom_site_label_1
_geom_torsion_atom_site_label_2
_geom_torsion_atom_site_label_3
_geom_torsion_atom_site_label_4
_geom_torsion
_geom_torsion_site_symmetry_1
_geom_torsion_site_symmetry_2
_geom_torsion_site_symmetry_3
_geom_torsion_site_symmetry_4
_geom_torsion_publ_flag
C17 S1 C1 C6 -165.6(3) . . . . ?
C17 S1 C1 C2 14.9(4) . . . . ?
C6 C1 C2 C3 -1.2(6) . . . . ?
S1 C1 C2 C3 178.3(3) . . . . ?
C1 C2 C3 C4 2.7(7) . . . . ?
C2 C3 C4 C5 -2.5(8) . . . . ?
C3 C4 C5 C6 0.9(8) . . . . ?
C2 C1 C6 C5 -0.4(6) . . . . ?
S1 C1 C6 C5 -179.9(3) . . . . ?
C2 C1 C6 N1 -177.3(4) . . . . ?
S1 C1 C6 N1 3.2(5) . . . . ?
C4 C5 C6 C1 0.6(7) . . . . ?
C4 C5 C6 N1 177.3(4) . . . . ?
C7 N1 C6 C1 -138.5(4) . . . . ?
C7 N1 C6 C5 44.7(6) . . . . ?
C6 N1 C7 C8 -179.4(4) . . . . ?
C6 N1 C7 C16 3.8(6) . . . . ?
N1 C7 C8 C9 0.0(6) . . . . ?
C16 C7 C8 C9 176.9(4) . . . . ?
C7 C8 C9 O1 -0.1(6) . . . . ?
C7 C8 C9 C10 179.5(4) . . . . ?
O1 C9 C10 C11 -156.6(4) . . . . ?
C8 C9 C10 C11 23.8(6) . . . . ?
O1 C9 C10 C15 23.4(5) . . . . ?
C8 C9 C10 C15 -156.3(4) . . . . ?
C15 C10 C11 C12 0.7(6) . . . . ?
C9 C10 C11 C12 -179.4(4) . . . . ?
C10 C11 C12 C13 -0.4(6) . . . . ?
C11 C12 C13 C14 0.6(7) . . . . ?
C12 C13 C14 C15 -1.1(7) . . . . ?
C13 C14 C15 C10 1.5(7) . . . . ?
C11 C10 C15 C14 -1.3(6) . . . . ?
C9 C10 C15 C14 178.8(4) . . . . ?
C1 S1 C17 C18 72.3(3) . . . . ?
C1 S1 C17 C22 -116.8(3) . . . . ?
C22 C17 C18 C19 -0.3(6) . . . . ?
S1 C17 C18 C19 170.4(3) . . . . ?
C22 C17 C18 C23 179.8(4) . . . . ?
S1 C17 C18 C23 -9.5(5) . . . . ?
C17 C18 C19 C20 -1.2(6) . . . . ?
C23 C18 C19 C20 178.7(4) . . . . ?
C18 C19 C20 C21 1.4(8) . . . . ?
C19 C20 C21 C22 -0.2(9) . . . . ?
C20 C21 C22 C17 -1.2(8) . . . . ?
C20 C21 C22 C24 179.6(5) . . . . ?
C18 C17 C22 C21 1.5(6) . . . . ?
S1 C17 C22 C21 -169.6(3) . . . . ?
C18 C17 C22 C24 -179.3(4) . . . . ?
S1 C17 C22 C24 9.6(6) . . . . ?
C41 S2 C25 C26 -21.8(4) . . . . ?
C41 S2 C25 C30 160.3(3) . . . . ?
C30 C25 C26 C27 -1.0(6) . . . . ?
S2 C25 C26 C27 -178.8(3) . . . . ?
C25 C26 C27 C28 -0.2(7) . . . . ?
C26 C27 C28 C29 0.4(7) . . . . ?
C27 C28 C29 C30 0.6(7) . . . . ?
C28 C29 C30 C25 -1.8(6) . . . . ?
C28 C29 C30 N2 -177.4(4) . . . . ?
C26 C25 C30 C29 2.0(6) . . . . ?
S2 C25 C30 C29 179.9(3) . . . . ?
C26 C25 C30 N2 177.7(4) . . . . ?
S2 C25 C30 N2 -4.4(5) . . . . ?
C31 N2 C30 C29 -46.9(6) . . . . ?
C31 N2 C30 C25 137.5(4) . . . . ?
C30 N2 C31 C32 174.5(4) . . . . ?
C30 N2 C31 C40 -6.2(6) . . . . ?
N2 C31 C32 C33 -0.4(6) . . . . ?
C40 C31 C32 C33 -179.8(4) . . . . ?
C31 C32 C33 O2 2.1(6) . . . . ?
C31 C32 C33 C34 -174.8(4) . . . . ?
O2 C33 C34 C35 158.0(4) . . . . ?
C32 C33 C34 C35 -25.1(6) . . . . ?
O2 C33 C34 C39 -19.7(6) . . . . ?
C32 C33 C34 C39 157.3(4) . . . . ?
C39 C34 C35 C36 -2.3(6) . . . . ?
C33 C34 C35 C36 -179.9(4) . . . . ?
C34 C35 C36 C37 -0.5(7) . . . . ?
C35 C36 C37 C38 2.2(7) . . . . ?
C36 C37 C38 C39 -1.1(7) . . . . ?
C37 C38 C39 C34 -1.9(7) . . . . ?
C35 C34 C39 C38 3.5(6) . . . . ?
C33 C34 C39 C38 -178.8(4) . . . . ?
C41 C42 C43 C44 1.0(6) . . . . ?
C47 C42 C43 C44 -178.1(4) . . . . ?
C42 C43 C44 C45 -0.3(6) . . . . ?
C43 C44 C45 C46 -0.5(6) . . . . ?
C44 C45 C46 C41 0.6(6) . . . . ?
C44 C45 C46 C48 179.0(3) . . . . ?
C45 C46 C41 C42 0.1(5) . . . . ?
C48 C46 C41 C42 -178.1(3) . . . . ?
C45 C46 C41 S2 -174.4(3) . . . . ?
C48 C46 C41 S2 7.3(5) . . . . ?
C43 C42 C41 C46 -0.9(6) . . . . ?
C47 C42 C41 C46 178.2(4) . . . . ?
C43 C42 C41 S2 173.7(3) . . . . ?
C47 C42 C41 S2 -7.2(5) . . . . ?
C25 S2 C41 C46 -72.4(3) . . . . ?
C25 S2 C41 C42 112.9(3) . . . . ?
